data_7222765
loop_
_publ_author_name
'Reckeweg, O.'
'Simon, A.'

_publ_section_title
;
 X-ray and Raman investigations on cyanides of mono- and divalent metals
 and synthesis, crystal structure and Raman spectrum of Tl5 (C O3)2 (C N)
;
_journal_name_full
;
Zeitschrift fuer Naturforschung, Teil B. Anorganische Chemie, Organische 
Chemie (42,1987-)
;
_journal_page_first 895
_journal_page_last 900
_journal_volume 57
_journal_year 2002
_chemical_formula_sum 'C2 Hg N2'
_chemical_name_systematic 'Hg (C N)2'
_space_group_IT_number 122
_symmetry_space_group_name_Hall 'I -4 2bw'
_symmetry_space_group_name_H-M 'I -4 2 d'
_cell_angle_alpha 90
_cell_angle_beta 90
_cell_angle_gamma 90
_cell_formula_units_Z 8
_cell_length_a 9.6922
_cell_length_b 9.6922
_cell_length_c 8.9015
_cell_volume 836.196
_citation_journal_id_ASTM ZNBSEN
_cod_data_source_file Reckeweg_ZNBSEN_2002_526.cif
_cod_data_source_block C2Hg1N2
_cod_original_cell_volume 836.1956
_cod_original_formula_sum 'C2 Hg1 N2'
_cod_database_code 7222765

loop_
_symmetry_equiv_pos_as_xyz
x,y,z
y,-x,-z
-x,-y,z
-y,x,-z
x,-y+1/2,-z+1/4
-y+1/2,-x,z+3/4
-x,y+1/2,-z+1/4
y+1/2,x,z+3/4
x+1/2,y+1/2,z+1/2
y+1/2,-x+1/2,-z+1/2
-x+1/2,-y+1/2,z+1/2
-y+1/2,x+1/2,-z+1/2
x+1/2,-y+1,-z+3/4
-y+1,-x+1/2,z+5/4
-x+1/2,y+1,-z+3/4
y+1,x+1/2,z+5/4

loop_
_atom_site_label
_atom_site_type_symbol
_atom_site_fract_x
_atom_site_fract_y
_atom_site_fract_z
_atom_site_occupancy
_atom_site_U_iso_or_equiv
C1 C+2 0.205 0.0464 0.1634 1 0.0
N1 N-3 0.2035 -0.0729 0.1785 1 0.0
Hg1 Hg+2 0.21203 0.25 0.125 1 0.0
